data_7116529
loop_
_publ_author_name
'Fei-Yan Yi'
'Wei Zhu'
'Song Dang'
'Jian-Ping Li'
'Dai Wu'
'Yun-hui Li'
'Zhong-Ming Sun'

_publ_section_title
;
 Polyoxometalates-based heterometallic organic-inorganic hybrid materials
 for rapid adsorption and selective separation of methylene blue from
 aqueous solutions
;
_journal_name_full Chem.Commun.
_journal_page_first 3336
_journal_paper_doi 10.1039/C4cc09569C
_journal_volume 51
_journal_year 2015
_chemical_formula_sum 'C26 H126 Cu6 Er2 N24 O97 Si2 W22'
_chemical_formula_weight 7144.15
_chemical_name_systematic
; 
 ? 
;
_space_group_IT_number 43
_symmetry_cell_setting orthorhombic
_symmetry_space_group_name_Hall 'F 2 -2d'
_symmetry_space_group_name_H-M 'F d d 2'
_atom_sites_solution_hydrogens geom
_atom_sites_solution_primary direct
_atom_sites_solution_secondary difmap
_audit_creation_method SHELXL-97
_audit_update_record
;
2014-12-23 deposited with the CCDC.
2015-01-07 downloaded from the CCDC.
;
_cell_angle_alpha 90.00
_cell_angle_beta 90.00
_cell_angle_gamma 90.00
_cell_formula_units_Z 16
_cell_length_a 43.425(3)
_cell_length_b 43.548(3)
_cell_length_c 25.625(2)
_cell_measurement_reflns_used 9959
_cell_measurement_temperature 296(2)
_cell_measurement_theta_max 26.11
_cell_measurement_theta_min 1.32
_cell_volume 48459(6)
_computing_cell_refinement 'Bruker SAINT'
_computing_data_collection 'Bruker APEX2'
_computing_data_reduction 'Bruker SAINT'
_computing_molecular_graphics 'Bruker SHELXTL'
_computing_publication_material 'Bruker SHELXTL'
_computing_structure_refinement 'SHELXL-97 (Sheldrick, 1997)'
_computing_structure_solution 'SHELXS-97 (Sheldrick, 1990)'
_diffrn_ambient_temperature 296(2)
_diffrn_measured_fraction_theta_full 0.995
_diffrn_measured_fraction_theta_max 0.995
_diffrn_measurement_device_type 'Bruker APEX-II CCD'
_diffrn_measurement_method 'phi and omega scans'
_diffrn_radiation_monochromator graphite
_diffrn_radiation_source 'fine-focus sealed tube'
_diffrn_radiation_type MoK\a
_diffrn_radiation_wavelength 0.71073
_diffrn_reflns_av_R_equivalents 0.0792
_diffrn_reflns_av_unetI/netI 0.0865
_diffrn_reflns_limit_h_max 53
_diffrn_reflns_limit_h_min -52
_diffrn_reflns_limit_k_max 30
_diffrn_reflns_limit_k_min -53
_diffrn_reflns_limit_l_max 30
_diffrn_reflns_limit_l_min -31
_diffrn_reflns_number 75181
_diffrn_reflns_theta_full 26.11
_diffrn_reflns_theta_max 26.11
_diffrn_reflns_theta_min 1.32
_exptl_absorpt_coefficient_mu 23.320
_exptl_absorpt_correction_T_max 0.7453
_exptl_absorpt_correction_T_min 0.2260
_exptl_absorpt_correction_type multi-scan
_exptl_absorpt_process_details
'SADABS-2008/1 - Bruker AXS was used for absorption correction. wR2(int) was 0.1861 before and 0.0865 after correction. The Ratio of minimum to maximum transmission is 0.3032. The  Lambda/2 correction factor is 0.0015.'
_exptl_crystal_colour violet
_exptl_crystal_density_diffrn 3.917
_exptl_crystal_density_meas 3.856
_exptl_crystal_density_method 'not measured'
_exptl_crystal_description prism
_exptl_crystal_F_000 51072
_exptl_crystal_size_max 0.31
_exptl_crystal_size_mid 0.30
_exptl_crystal_size_min 0.25
_refine_diff_density_max 3.303
_refine_diff_density_min -2.231
_refine_diff_density_rms 0.376
_refine_ls_abs_structure_details 'Flack H D (1983), Acta Cryst. A39, 876-881'
_refine_ls_abs_structure_Flack 0.00
_refine_ls_extinction_method none
_refine_ls_goodness_of_fit_ref 1.028
_refine_ls_hydrogen_treatment constr
_refine_ls_matrix_type full
_refine_ls_number_parameters 1454
_refine_ls_number_reflns 23546
_refine_ls_number_restraints 37
_refine_ls_restrained_S_all 1.028
_refine_ls_R_factor_all 0.0647
_refine_ls_R_factor_gt 0.0468
_refine_ls_shift/su_max 0.082
_refine_ls_shift/su_mean 0.002
_refine_ls_structure_factor_coef Fsqd
_refine_ls_weighting_details 'calc w=1/[\s^2^(Fo^2^)+(0.0462P)^2^+0.0000P] where P=(Fo^2^+2Fc^2^)/3'
_refine_ls_weighting_scheme calc
_refine_ls_wR_factor_gt 0.1039
_refine_ls_wR_factor_ref 0.1139
_reflns_number_gt 19472
_reflns_number_total 23546
_reflns_threshold_expression >2sigma(I)
_cod_data_source_file c4cc09569c2.cif
_cod_data_source_block Er-3
_cod_original_cell_volume 48461(6)
_cod_original_sg_symbol_H-M Fdd2
_cod_database_code 7116529

loop_
_symmetry_equiv_pos_as_xyz
'x, y, z'
'-x, -y, z'
'x+1/4, -y+1/4, z+1/4'
'-x+1/4, y+1/4, z+1/4'
'x, y+1/2, z+1/2'
'-x, -y+1/2, z+1/2'
'x+1/4, -y+3/4, z+3/4'
'-x+1/4, y+3/4, z+3/4'
'x+1/2, y, z+1/2'
'-x+1/2, -y, z+1/2'
'x+3/4, -y+1/4, z+3/4'
'-x+3/4, y+1/4, z+3/4'
'x+1/2, y+1/2, z'
'-x+1/2, -y+1/2, z'
'x+3/4, -y+3/4, z+1/4'
'-x+3/4, y+3/4, z+1/4'

loop_
_atom_site_label
_atom_site_type_symbol
_atom_site_fract_x
_atom_site_fract_y
_atom_site_fract_z
_atom_site_U_iso_or_equiv
_atom_site_adp_type
_atom_site_occupancy
_atom_site_symmetry_multiplicity
_atom_site_calc_flag
_atom_site_refinement_flags
Cu1 Cu 0.61168(9) 0.76304(7) 0.47345(14) 0.0522(9) Uani 1 1 d .
Cu2 Cu 0.87682(9) 0.98666(7) 0.81566(13) 0.0560(10) Uani 1 1 d .
Cu3 Cu 0.96740(8) 0.88801(8) 0.55293(17) 0.0623(11) Uani 1 1 d .
Cu4 Cu 0.02883(7) 0.86516(6) 0.76961(12) 0.0350(7) Uani 1 1 d .
Cu5 Cu 0.03246(7) 0.11822(6) 0.02529(11) 0.0315(7) Uani 1 1 d .
Cu6 Cu 0.97213(8) 0.12952(7) 0.25067(14) 0.0470(8) Uani 1 1 d .
Er1 Er 0.68299(2) 0.87694(2) 0.60182(4) 0.0231(2) Uani 1 1 d .
Er2 Er 0.81317(2) 0.86572(2) 0.69698(4) 0.0307(2) Uani 1 1 d .
Si2 Si 0.61686(12) 0.92264(10) 0.5247(2) 0.0105(10) Uani 1 1 d .
W1 W 0.55776(2) 0.965338(18) 0.45985(3) 0.02295(19) Uani 1 1 d .
W2 W 0.56233(2) 0.968669(18) 0.58978(3) 0.02159(18) Uani 1 1 d .
W3 W 0.61643(2) 1.003291(18) 0.51751(4) 0.0241(2) Uani 1 1 d .
W4 W 0.61360(2) 0.919550(19) 0.38438(3) 0.02176(19) Uani 1 1 d .
W5 W 0.67157(2) 0.956840(19) 0.44265(3) 0.02347(19) Uani 1 1 d .
W6 W 0.554941(19) 0.880291(18) 0.46587(3) 0.01860(17) Uani 1 1 d .
W7 W 0.559199(19) 0.884647(17) 0.59660(3) 0.01839(18) Uani 1 1 d .
W8 W 0.62486(2) 0.925493(18) 0.65954(3) 0.01923(18) Uani 1 1 d .
W9 W 0.67797(2) 0.958938(18) 0.58698(3) 0.02220(19) Uani 1 1 d .
W10 W 0.66920(2) 0.879359(18) 0.45009(3) 0.02072(18) Uani 1 1 d .
W11 W 0.611140(19) 0.842877(17) 0.53111(3) 0.01698(17) Uani 1 1 d .
W12 W 0.88461(2) 0.902548(18) 0.76573(3) 0.02218(19) Uani 1 1 d .
W13 W 0.82739(2) 0.86549(2) 0.84778(3) 0.0260(2) Uani 1 1 d .
W14 W 0.87169(2) 0.81700(2) 0.64021(3) 0.0244(2) Uani 1 1 d .
W15 W 0.81881(2) 0.783634(19) 0.71421(4) 0.0275(2) Uani 1 1 d .
W16 W 0.93669(2) 0.860048(19) 0.70169(3) 0.02274(19) Uani 1 1 d .
W17 W 0.941488(19) 0.865973(19) 0.83189(3) 0.02005(18) Uani 1 1 d .
W18 W 0.88353(2) 0.82672(2) 0.91465(3) 0.0241(2) Uani 1 1 d .
W19 W 0.82599(2) 0.78808(2) 0.85865(4) 0.0289(2) Uani 1 1 d .
W20 W 0.93525(2) 0.776104(19) 0.71050(4) 0.0270(2) Uani 1 1 d .
W21 W 0.88188(2) 0.742119(19) 0.78448(4) 0.0292(2) Uani 1 1 d .
W22 W 0.94034(2) 0.781091(19) 0.84107(4) 0.0251(2) Uani 1 1 d .
N1 N 0.5786(6) 0.7460(5) 0.5209(13) 0.085(10) Uani 1 1 d .
H1C H 0.5828 0.7264 0.5297 0.103 Uiso 1 1 calc R
H1D H 0.5772 0.7573 0.5503 0.103 Uiso 1 1 calc R
N2 N 1.0000(5) 0.0946(4) 0.2322(7) 0.043(5) Uani 1 1 d .
H2C H 1.0077 0.0974 0.1999 0.051 Uiso 1 1 calc R
H2D H 1.0158 0.0937 0.2548 0.051 Uiso 1 1 calc R
N3 N 0.9428(5) 0.0969(5) 0.2694(9) 0.058(7) Uani 1 1 d .
H3C H 0.9323 0.1021 0.2984 0.070 Uiso 1 1 calc R
H3D H 0.9292 0.0939 0.2433 0.070 Uiso 1 1 calc R
N4 N 1.0025(5) 0.1629(4) 0.2398(9) 0.053(6) Uani 1 1 d .
H4C H 1.0179 0.1609 0.2631 0.064 Uiso 1 1 calc R
H4D H 1.0106 0.1613 0.2077 0.064 Uiso 1 1 calc R
N5 N 0.9433(6) 0.1626(6) 0.2693(13) 0.080(9) Uani 1 1 d .
H5A H 0.9310 0.1671 0.2420 0.097 Uiso 1 1 calc R
H5B H 0.9314 0.1568 0.2963 0.097 Uiso 1 1 calc R
N6 N 0.5757(6) 0.7784(6) 0.4332(11) 0.073(4) Uani 1 1 d .
H6A H 0.5784 0.7984 0.4259 0.088 Uiso 1 1 calc R
H6B H 0.5744 0.7682 0.4027 0.088 Uiso 1 1 calc R
N7 N 0.6446(9) 0.7804(5) 0.4284(10) 0.097(13) Uani 1 1 d .
H7C H 0.6478 0.7681 0.4007 0.117 Uiso 1 1 calc R
H7D H 0.6390 0.7991 0.4167 0.117 Uiso 1 1 calc R
N8 N 0.6477(6) 0.7455(4) 0.5122(9) 0.052(7) Uani 1 1 d .
H8C H 0.6485 0.7536 0.5445 0.063 Uiso 1 1 calc R
H8D H 0.6456 0.7251 0.5151 0.063 Uiso 1 1 calc R
N9 N 0.0203(6) 0.8987(5) 0.7173(11) 0.073(4) Uani 1 1 d .
H9C H 0.0338 0.8976 0.6907 0.088 Uiso 1 1 calc R
H9D H 0.0012 0.8967 0.7044 0.088 Uiso 1 1 calc R
N10 N 0.0274(4) 0.8994(4) 0.8250(6) 0.032(4) Uani 1 1 d .
H10C H 0.0155 0.8937 0.8520 0.039 Uiso 1 1 calc R
H10D H 0.0464 0.9034 0.8370 0.039 Uiso 1 1 calc R
N11 N 0.0235(5) 0.8298(4) 0.7212(8) 0.041(5) Uani 1 1 d .
H11C H 0.0034 0.8271 0.7145 0.049 Uiso 1 1 calc R
H11D H 0.0330 0.8339 0.6908 0.049 Uiso 1 1 calc R
N12 N 0.0370(6) 0.8314(4) 0.8212(8) 0.057(7) Uani 1 1 d .
H12C H 0.0571 0.8319 0.8303 0.069 Uiso 1 1 calc R
H12D H 0.0258 0.8348 0.8501 0.069 Uiso 1 1 calc R
N13 N 0.0239(5) 0.0832(4) 0.0729(7) 0.032(5) Uani 1 1 d .
H13C H 0.0329 0.0863 0.1041 0.039 Uiso 1 1 calc R
H13D H 0.0035 0.0809 0.0776 0.039 Uiso 1 1 calc R
N14 N 0.0404(5) 0.0862(5) -0.0299(9) 0.054(6) Uani 1 1 d .
H14C H 0.0297 0.0906 -0.0590 0.065 Uiso 1 1 calc R
H14D H 0.0606 0.0859 -0.0381 0.065 Uiso 1 1 calc R
N15 N 0.0333(4) 0.1542(4) -0.0248(7) 0.034(5) Uani 1 1 d .
H15C H 0.0524 0.1564 -0.0379 0.041 Uiso 1 1 calc R
H15D H 0.0204 0.1506 -0.0515 0.041 Uiso 1 1 calc R
N16 N 0.0242(4) 0.1505(4) 0.0793(6) 0.033(5) Uani 1 1 d .
H16C H 0.0043 0.1499 0.0892 0.040 Uiso 1 1 calc R
H16D H 0.0360 0.1474 0.1076 0.040 Uiso 1 1 calc R
N18 N 0.9981(6) 0.9216(5) 0.5630(12) 0.077(9) Uani 1 1 d .
H18C H 1.0064 0.9199 0.5951 0.092 Uiso 1 1 calc R
H18D H 1.0135 0.9192 0.5397 0.092 Uiso 1 1 calc R
N19 N 0.9946(7) 0.8521(4) 0.5626(8) 0.066(8) Uani 1 1 d .
H19C H 1.0095 0.8521 0.5384 0.079 Uiso 1 1 calc R
H19D H 1.0033 0.8527 0.5944 0.079 Uiso 1 1 calc R
N20 N 0.9376(5) 0.8558(6) 0.5333(12) 0.078(9) Uani 1 1 d .
H20C H 0.9227 0.8555 0.5577 0.094 Uiso 1 1 calc R
H20D H 0.9288 0.8614 0.5030 0.094 Uiso 1 1 calc R
N21 N 0.9092(7) 0.9723(5) 0.8633(9) 0.072(7) Uani 1 1 d .
H21C H 0.9098 0.9836 0.8927 0.087 Uiso 1 1 calc R
H21D H 0.9068 0.9524 0.8716 0.087 Uiso 1 1 calc R
N22 N 0.9103(6) 1.0076(6) 0.7718(12) 0.073(4) Uani 1 1 d .
H22C H 0.9119 0.9985 0.7404 0.088 Uiso 1 1 calc R
H22D H 0.9057 1.0275 0.7669 0.088 Uiso 1 1 calc R
N23 N 0.8415(7) 1.0010(5) 0.7715(10) 0.068(8) Uani 1 1 d .
H23A H 0.8423 1.0216 0.7685 0.082 Uiso 1 1 calc R
H23B H 0.8433 0.9929 0.7393 0.082 Uiso 1 1 calc R
N24 N 0.8432(5) 0.9670(5) 0.8595(9) 0.050(6) Uani 1 1 d .
H24A H 0.8491 0.9482 0.8702 0.060 Uiso 1 1 calc R
H24B H 0.8393 0.9786 0.8879 0.060 Uiso 1 1 calc R
C1 C 0.9821(8) 0.0658(6) 0.2342(11) 0.065(4) Uani 1 1 d .
H1A H 0.9699 0.0636 0.2027 0.078 Uiso 1 1 calc R
H1B H 0.9960 0.0484 0.2368 0.078 Uiso 1 1 calc R
C2 C 0.9623(10) 0.0670(8) 0.2792(16) 0.096(12) Uani 1 1 d U
H2A H 0.9742 0.0685 0.3111 0.115 Uiso 1 1 calc R
H2B H 0.9492 0.0489 0.2810 0.115 Uiso 1 1 calc R
C3 C 0.9610(7) 0.1883(6) 0.2830(13) 0.062(9) Uani 1 1 d .
H3A H 0.9690 0.1854 0.3180 0.074 Uiso 1 1 calc R
H3B H 0.9478 0.2063 0.2835 0.074 Uiso 1 1 calc R
C4 C 0.9878(6) 0.1942(6) 0.2459(13) 0.064(9) Uani 1 1 d .
H4A H 0.9805 0.2019 0.2126 0.077 Uiso 1 1 calc R
H4B H 1.0022 0.2088 0.2608 0.077 Uiso 1 1 calc R
C5 C 0.7405(9) 0.8707(6) 0.6779(11) 0.065(4) Uani 1 1 d .
C7 C 0.6762(8) 0.7525(5) 0.4846(10) 0.055(8) Uani 1 1 d .
H7A H 0.6798 0.7372 0.4578 0.067 Uiso 1 1 calc R
H7B H 0.6934 0.7519 0.5088 0.067 Uiso 1 1 calc R
C8 C 0.5492(8) 0.7747(5) 0.4603(11) 0.065(4) Uani 1 1 d .
H8A H 0.5321 0.7738 0.4361 0.078 Uiso 1 1 calc R
H8B H 0.5461 0.7923 0.4829 0.078 Uiso 1 1 calc R
C9 C 0.0237(9) 0.9298(6) 0.7461(12) 0.073(11) Uani 1 1 d .
H9A H 0.0450 0.9363 0.7448 0.087 Uiso 1 1 calc R
H9B H 0.0114 0.9452 0.7283 0.087 Uiso 1 1 calc R
C10 C 0.0141(9) 0.9277(6) 0.7991(11) 0.072(10) Uani 1 1 d .
H10A H -0.0082 0.9269 0.8006 0.087 Uiso 1 1 calc R
H10B H 0.0208 0.9459 0.8178 0.087 Uiso 1 1 calc R
C11 C 0.0360(7) 0.8018(6) 0.7427(10) 0.052(8) Uani 1 1 d .
H11A H 0.0581 0.8012 0.7369 0.062 Uiso 1 1 calc R
H11B H 0.0269 0.7843 0.7252 0.062 Uiso 1 1 calc R
C12 C 0.0295(8) 0.8000(6) 0.8004(10) 0.065(4) Uani 1 1 d .
H12A H 0.0080 0.7951 0.8066 0.078 Uiso 1 1 calc R
H12B H 0.0422 0.7845 0.8168 0.078 Uiso 1 1 calc R
C13 C 0.0310(7) 0.0564(5) -0.0092(11) 0.055(8) Uani 1 1 d .
H13A H 0.0091 0.0533 -0.0152 0.066 Uiso 1 1 calc R
H13B H 0.0421 0.0401 -0.0269 0.066 Uiso 1 1 calc R
C14 C 0.0374(7) 0.0553(6) 0.0465(11) 0.054(8) Uani 1 1 d .
H14A H 0.0595 0.0547 0.0521 0.065 Uiso 1 1 calc R
H14B H 0.0285 0.0368 0.0614 0.065 Uiso 1 1 calc R
C15 C 0.0242(9) 0.1822(6) 0.0020(11) 0.065(4) Uani 1 1 d .
H15A H 0.0350 0.1995 -0.0131 0.078 Uiso 1 1 calc R
H15B H 0.0023 0.1855 -0.0026 0.078 Uiso 1 1 calc R
C16 C 0.0312(9) 0.1801(6) 0.0562(11) 0.065(4) Uani 1 1 d .
H16A H 0.0198 0.1959 0.0746 0.078 Uiso 1 1 calc R
H16B H 0.0530 0.1843 0.0610 0.078 Uiso 1 1 calc R
C17 C 0.9545(8) 0.9510(7) 0.5448(16) 0.086(9) Uani 1 1 d .
H17A H 0.9512 0.9665 0.5182 0.104 Uiso 1 1 calc R
H17B H 0.9431 0.9572 0.5755 0.104 Uiso 1 1 calc R
C18 C 0.9856(8) 0.9508(7) 0.5574(17) 0.086(9) Uani 1 1 d .
H18A H 0.9884 0.9620 0.5897 0.104 Uiso 1 1 calc R
H18B H 0.9968 0.9616 0.5303 0.104 Uiso 1 1 calc R
C19 C 0.9754(11) 0.8252(7) 0.5574(16) 0.101(16) Uani 1 1 d .
H19A H 0.9876 0.8091 0.5412 0.121 Uiso 1 1 calc R
H19B H 0.9700 0.8181 0.5921 0.121 Uiso 1 1 calc R
C20 C 0.9380(7) 1.0046(6) 0.7997(14) 0.074(11) Uani 1 1 d .
H20A H 0.9409 1.0223 0.8220 0.089 Uiso 1 1 calc R
H20B H 0.9552 1.0035 0.7755 0.089 Uiso 1 1 calc R
C21 C 0.9368(9) 0.9773(6) 0.8304(11) 0.072(7) Uani 1 1 d .
H21A H 0.9547 0.9772 0.8531 0.087 Uiso 1 1 calc R
H21B H 0.9387 0.9599 0.8071 0.087 Uiso 1 1 calc R
C22 C 0.8111(9) 0.9920(7) 0.7939(14) 0.083(12) Uani 1 1 d .
H22A H 0.8028 1.0087 0.8146 0.099 Uiso 1 1 calc R
H22B H 0.7967 0.9873 0.7661 0.099 Uiso 1 1 calc R
C23 C 0.7551(5) 0.8710(4) 0.6226(8) 0.024(5) Uani 1 1 d .
C41 C 0.6741(9) 0.7830(7) 0.4607(14) 0.083(12) Uani 1 1 d .
H41A H 0.6918 0.7872 0.4387 0.099 Uiso 1 1 calc R
H41B H 0.6724 0.7990 0.4869 0.099 Uiso 1 1 calc R
C42 C 0.5495(8) 0.7477(8) 0.4908(11) 0.080(12) Uani 1 1 d .
H42A H 0.5478 0.7298 0.4684 0.096 Uiso 1 1 calc R
H42B H 0.5321 0.7477 0.5146 0.096 Uiso 1 1 calc R
C43 C 0.9478(10) 0.8286(8) 0.528(2) 0.117(19) Uani 1 1 d .
H43A H 0.9518 0.8244 0.4916 0.141 Uiso 1 1 calc R
H43B H 0.9325 0.8140 0.5404 0.141 Uiso 1 1 calc R
C53 C 0.8159(8) 0.9649(7) 0.8266(13) 0.073(10) Uani 1 1 d .
H53A H 0.8177 0.9470 0.8044 0.087 Uiso 1 1 calc R
H53B H 0.7979 0.9621 0.8487 0.087 Uiso 1 1 calc R
O9W O 0.6929(5) 0.8241(4) 0.6046(10) 0.085(9) Uani 1 1 d .
O1W O 0.6095(6) 0.0806(4) 0.4249(8) 0.069(6) Uani 1 1 d .
O2 O 0.5951(3) 0.9532(3) 0.5216(5) 0.018(3) Uani 1 1 d .
O2W O 0.0829(4) 0.8685(4) 0.7557(7) 0.043(4) Uani 1 1 d .
O3 O 0.6357(3) 0.9196(3) 0.4700(6) 0.0292(11) Uani 1 1 d .
O3W O 0.0871(4) 0.1190(4) 0.0412(7) 0.051(5) Uani 1 1 d .
O4 O 0.5940(3) 0.8931(3) 0.5279(5) 0.014(3) Uani 1 1 d .
O4W O 0.7395(5) 0.7970(4) 0.6554(10) 0.080(7) Uani 1 1 d .
O5 O 0.5374(3) 0.9853(3) 0.6332(6) 0.034(4) Uani 1 1 d .
O5W O 0.7530(5) 0.9523(5) 0.6626(8) 0.081(7) Uani 1 1 d .
O6 O 0.5854(3) 1.0045(3) 0.5708(6) 0.030(4) Uani 1 1 d .
O7 O 0.5388(3) 0.9739(3) 0.5266(5) 0.028(3) Uani 1 1 d .
O7W O 0.8442(7) 0.9635(5) 0.6793(11) 0.110(11) Uani 1 1 d .
O8W O 0.6057(5) 0.8285(4) 0.3582(8) 0.065(6) Uani 1 1 d .
O9 O 0.5483(3) 0.9261(3) 0.5888(5) 0.019(3) Uani 1 1 d .
O10 O 0.6247(4) 1.0412(3) 0.5136(6) 0.038(4) Uani 1 1 d .
O11 O 0.6447(3) 0.9890(3) 0.5629(6) 0.028(3) Uani 1 1 d .
O13 O 0.6416(4) 0.9865(3) 0.4629(6) 0.033(4) Uani 1 1 d .
O14 O 0.5305(3) 0.9784(3) 0.4167(6) 0.026(3) Uani 1 1 d .
O15 O 0.5879(3) 0.9503(3) 0.4122(5) 0.028(3) Uani 1 1 d .
O16 O 0.5463(4) 0.9236(3) 0.4677(6) 0.027(4) Uani 1 1 d .
O17 O 0.6455(3) 0.9487(3) 0.3825(5) 0.024(3) Uani 1 1 d .
O18 O 0.6020(4) 0.9189(3) 0.3204(5) 0.031(4) Uani 1 1 d .
O19 O 0.5841(3) 0.8913(3) 0.4147(6) 0.024(3) Uani 1 1 d .
O21 O 0.6900(3) 0.9172(3) 0.4300(5) 0.020(3) Uani 1 1 d .
O22 O 0.6988(4) 0.9794(3) 0.4147(6) 0.035(4) Uani 1 1 d .
O23 O 0.6844(3) 0.9552(3) 0.5126(6) 0.026(3) Uani 1 1 d .
O24 O 0.6933(3) 0.8541(3) 0.4193(6) 0.032(4) Uani 1 1 d .
O25 O 0.6860(3) 0.8805(3) 0.5142(6) 0.030(4) Uani 1 1 d .
O27 O 0.5256(4) 0.8667(3) 0.4295(6) 0.033(4) Uani 1 1 d .
O28 O 0.5764(3) 0.8442(3) 0.4785(5) 0.025(3) Uani 1 1 d .
O29 O 0.6152(3) 0.8027(3) 0.5312(7) 0.032(4) Uani 1 1 d .
O30 O 0.5790(3) 0.8459(3) 0.5833(5) 0.015(3) Uani 1 1 d .
O31 O 0.6384(3) 0.8540(3) 0.5769(5) 0.023(3) Uani 1 1 d .
O32 O 0.5352(3) 0.8772(3) 0.5333(5) 0.023(3) Uani 1 1 d .
O34 O 0.5921(3) 0.8975(3) 0.6385(5) 0.024(3) Uani 1 1 d .
O35 O 0.6512(3) 0.8954(3) 0.6666(5) 0.023(3) Uani 1 1 d .
O37 O 0.6151(4) 0.9312(3) 0.7232(6) 0.041(4) Uani 1 1 d .
O38 O 0.7116(4) 0.8712(3) 0.6776(5) 0.0292(11) Uani 1 1 d .
O39 O 0.7010(4) 0.9256(3) 0.6016(6) 0.033(4) Uani 1 1 d .
O40 O 0.7033(4) 0.9872(3) 0.6033(6) 0.031(4) Uani 1 1 d .
O41 O 0.7370(4) 0.8710(3) 0.5852(6) 0.042(4) Uani 1 1 d .
O42 O 0.8803(4) 0.9421(3) 0.7663(6) 0.035(4) Uani 1 1 d .
O43 O 0.8033(4) 0.8901(3) 0.8802(5) 0.036(4) Uani 1 1 d .
O44 O 0.8600(3) 0.8910(3) 0.8252(6) 0.028(3) Uani 1 1 d .
O45 O 0.8536(3) 0.8586(3) 0.9121(5) 0.025(3) Uani 1 1 d .
O46 O 0.8076(3) 0.8276(3) 0.8705(6) 0.026(3) Uani 1 1 d .
O47 O 0.8109(4) 0.8634(3) 0.7860(6) 0.035(4) Uani 1 1 d .
O48 O 0.9200(3) 0.9020(3) 0.8172(6) 0.027(3) Uani 1 1 d .
O50 O 0.9123(3) 0.8550(3) 0.8851(6) 0.030(3) Uani 1 1 d .
O51 O 0.8512(3) 0.7967(4) 0.9190(5) 0.034(4) Uani 1 1 d .
O52 O 0.7993(4) 0.7652(4) 0.8876(8) 0.048(5) Uani 1 1 d .
O53 O 0.8947(4) 0.8289(4) 0.9796(6) 0.045(5) Uani 1 1 d .
O54 O 0.9107(3) 0.7960(3) 0.8895(6) 0.027(3) Uani 1 1 d .
O55 O 0.8562(3) 0.7593(3) 0.8394(5) 0.025(3) Uani 1 1 d .
O56 O 0.8123(4) 0.7882(3) 0.7879(6) 0.033(4) Uani 1 1 d .
O57 O 0.9032(3) 0.8517(3) 0.7697(5) 0.020(3) Uani 1 1 d .
O58 O 0.9015(3) 0.7918(3) 0.7782(5) 0.021(3) Uani 1 1 d .
O59 O 0.9511(3) 0.8228(3) 0.8317(6) 0.020(3) Uani 1 1 d .
O60 O 0.9679(4) 0.7676(3) 0.8834(6) 0.036(4) Uani 1 1 d .
O61 O 0.9151(4) 0.7448(3) 0.8358(6) 0.034(4) Uani 1 1 d .
O62 O 0.8738(4) 0.7033(3) 0.7915(7) 0.050(5) Uani 1 1 d .
O63 O 0.9127(4) 0.7396(3) 0.7315(6) 0.029(4) Uani 1 1 d .
O64 O 0.9582(3) 0.7719(3) 0.7764(6) 0.028(3) Uani 1 1 d .
O65 O 0.8539(4) 0.7550(4) 0.7381(7) 0.041(4) Uani 1 1 d .
O66 O 0.9608(4) 0.7605(4) 0.6678(6) 0.038(4) Uani 1 1 d .
O68 O 0.9013(4) 0.7872(3) 0.6679(6) 0.040(4) Uani 1 1 d .
O69 O 0.8819(4) 0.8098(4) 0.5763(6) 0.040(4) Uani 1 1 d .
O70 O 0.9637(3) 0.8714(3) 0.6568(6) 0.034(4) Uani 1 1 d .
O71 O 0.9047(3) 0.8465(3) 0.6607(5) 0.024(3) Uani 1 1 d .
O72 O 0.8426(3) 0.7853(3) 0.6492(6) 0.030(4) Uani 1 1 d .
O73 O 0.8571(3) 0.8200(3) 0.7266(5) 0.022(3) Uani 1 1 d .
O74 O 0.7962(4) 0.8168(3) 0.6984(6) 0.031(4) Uani 1 1 d .
O77 O 0.9609(3) 0.8678(3) 0.7648(5) 0.021(3) Uani 1 1 d .
O78 O 0.9709(3) 0.8805(3) 0.8691(5) 0.023(3) Uani 1 1 d .
O79 O 0.9169(3) 0.8988(3) 0.7144(6) 0.026(3) Uani 1 1 d .
O80 O 0.7940(4) 0.7549(3) 0.6988(7) 0.041(4) Uani 1 1 d .
O10W O 0.8012(5) 0.9187(4) 0.6989(12) 0.106(11) Uani 1 1 d .
O82 O 0.7829(4) 0.8705(3) 0.6198(6) 0.0292(11) Uani 1 1 d .
O115 O 0.6394(4) 0.9233(3) 0.5742(6) 0.0292(11) Uani 1 1 d .
O122 O 0.7594(4) 0.8704(3) 0.7150(6) 0.037(4) Uani 1 1 d .
O6W O 0.6458(3) 0.7787(3) 0.6268(5) 0.0292(11) Uani 1 1 d .
O75 O 0.8435(4) 0.8469(3) 0.6329(5) 0.028(4) Uani 1 1 d .
Si1 Si 0.88035(13) 0.82195(11) 0.7751(2) 0.0141(10) Uiso 1 1 d .
O8 O 0.5933(3) 0.9563(3) 0.6307(5) 0.019(3) Uani 1 1 d U
O12 O 0.5828(3) 1.0014(3) 0.4676(6) 0.0292(11) Uani 1 1 d .
O20 O 0.6419(3) 0.8880(3) 0.3848(5) 0.025(3) Uani 1 1 d U
O26 O 0.6359(3) 0.8548(3) 0.4727(5) 0.016(3) Uani 1 1 d U
O33 O 0.5324(3) 0.8731(3) 0.6417(6) 0.0292(11) Uani 1 1 d .
O36 O 0.6541(4) 0.9575(3) 0.6520(6) 0.0292(11) Uani 1 1 d .
O49 O 0.8609(3) 0.8250(3) 0.8294(6) 0.0292(11) Uani 1 1 d .
O67 O 0.9494(3) 0.8190(3) 0.7104(5) 0.015(3) Uani 1 1 d U
O76 O 0.8565(3) 0.8895(3) 0.7214(5) 0.019(3) Uani 1 1 d U
N17 N 0.9412(6) 0.9212(5) 0.5255(12) 0.073(4) Uani 1 1 d .
H17C H 0.9411 0.9208 0.4904 0.088 Uiso 1 1 calc R
H17D H 0.9218 0.9190 0.5370 0.088 Uiso 1 1 calc R

loop_
_atom_site_aniso_label
_atom_site_aniso_U_11
_atom_site_aniso_U_22
_atom_site_aniso_U_33
_atom_site_aniso_U_23
_atom_site_aniso_U_13
_atom_site_aniso_U_12
Cu1 0.064(3) 0.0302(17) 0.063(2) -0.0135(15) -0.0182(19) 0.0106(15)
Cu2 0.091(3) 0.0307(18) 0.046(2) -0.0011(14) -0.0006(19) -0.0058(16)
Cu3 0.034(2) 0.047(2) 0.106(3) -0.0089(19) 0.005(2) -0.0031(15)
Cu4 0.0310(18) 0.0402(16) 0.0337(16) 0.0064(12) 0.0014(14) -0.0019(12)
Cu5 0.0373(19) 0.0288(14) 0.0285(16) -0.0014(11) -0.0029(13) -0.0036(12)
Cu6 0.037(2) 0.0450(18) 0.059(2) -0.0068(15) -0.0087(17) -0.0010(14)
Er1 0.0143(5) 0.0290(5) 0.0261(5) -0.0042(4) -0.0051(4) 0.0015(4)
Er2 0.0159(6) 0.0390(6) 0.0372(6) -0.0133(5) -0.0083(5) 0.0041(4)
Si2 0.004(3) 0.011(2) 0.016(2) 0.0035(19) 0.003(2) 0.0016(17)
W1 0.0193(5) 0.0247(4) 0.0248(5) 0.0045(3) -0.0029(4) 0.0048(3)
W2 0.0182(5) 0.0216(4) 0.0249(4) -0.0004(3) 0.0012(4) 0.0049(3)
W3 0.0250(5) 0.0169(4) 0.0305(5) 0.0041(3) -0.0007(4) 0.0009(3)
W4 0.0197(5) 0.0293(5) 0.0163(4) 0.0013(3) -0.0004(4) 0.0007(3)
W5 0.0198(5) 0.0268(4) 0.0238(4) 0.0035(3) 0.0037(4) -0.0041(3)
W6 0.0121(4) 0.0248(4) 0.0188(4) 0.0004(3) -0.0030(3) -0.0002(3)
W7 0.0145(5) 0.0217(4) 0.0190(4) -0.0001(3) 0.0029(3) -0.0011(3)
W8 0.0201(5) 0.0223(4) 0.0153(4) -0.0022(3) -0.0018(3) 0.0017(3)
W9 0.0191(5) 0.0222(4) 0.0254(5) -0.0008(3) -0.0037(4) -0.0022(3)
W10 0.0150(5) 0.0267(4) 0.0204(4) -0.0023(3) 0.0015(3) 0.0015(3)
W11 0.0139(5) 0.0168(4) 0.0202(4) -0.0019(3) -0.0028(3) 0.0004(3)
W12 0.0222(5) 0.0210(4) 0.0233(5) -0.0029(3) -0.0053(4) 0.0008(3)
W13 0.0157(5) 0.0365(5) 0.0258(5) -0.0089(4) 0.0016(4) 0.0036(4)
W14 0.0197(5) 0.0330(5) 0.0205(4) -0.0076(4) -0.0043(4) 0.0036(4)
W15 0.0154(5) 0.0298(5) 0.0373(5) -0.0096(4) -0.0054(4) 0.0002(3)
W16 0.0182(5) 0.0308(4) 0.0192(4) -0.0021(3) 0.0020(4) -0.0021(3)
W17 0.0120(5) 0.0275(4) 0.0206(4) -0.0012(3) -0.0016(3) -0.0031(3)
W18 0.0162(5) 0.0368(5) 0.0194(4) 0.0001(4) 0.0021(4) -0.0024(4)
W19 0.0173(5) 0.0347(5) 0.0348(5) -0.0011(4) 0.0057(4) -0.0065(4)
W20 0.0201(5) 0.0310(5) 0.0301(5) -0.0058(4) 0.0001(4) 0.0067(4)
W21 0.0229(6) 0.0220(4) 0.0426(6) -0.0010(4) -0.0021(4) -0.0003(4)
W22 0.0177(5) 0.0271(4) 0.0304(5) 0.0025(4) -0.0026(4) 0.0025(3)
N1 0.07(2) 0.031(13) 0.15(3) 0.022(15) -0.04(2) -0.018(12)
N2 0.050(15) 0.057(13) 0.021(10) -0.005(9) -0.010(10) -0.001(10)
N3 0.022(13) 0.097(18) 0.055(15) -0.028(13) -0.004(11) -0.012(12)
N4 0.060(17) 0.041(12) 0.058(15) -0.011(10) 0.032(12) -0.003(11)
N5 0.044(18) 0.068(17) 0.13(3) -0.013(17) 0.016(17) -0.011(13)
N6 0.053(10) 0.075(9) 0.091(11) -0.008(7) -0.011(8) -0.004(7)
N7 0.19(4) 0.058(17) 0.043(15) 0.017(12) 0.033(19) 0.09(2)
N8 0.083(19) 0.023(10) 0.052(14) -0.013(9) -0.033(14) 0.012(10)
N9 0.053(10) 0.075(9) 0.091(11) -0.008(7) -0.011(8) -0.004(7)
N10 0.033(12) 0.048(12) 0.016(9) -0.008(8) -0.007(8) 0.000(9)
N11 0.030(13) 0.044(12) 0.049(13) -0.018(10) -0.002(10) 0.001(9)
N12 0.09(2) 0.035(12) 0.044(13) 0.021(10) -0.018(13) 0.004(12)
N13 0.032(13) 0.029(10) 0.035(11) -0.008(8) -0.005(9) 0.002(8)
N14 0.018(12) 0.075(16) 0.070(16) -0.017(13) -0.013(12) 0.000(11)
N15 0.023(12) 0.054(12) 0.027(10) 0.011(9) -0.002(9) -0.016(9)
N16 0.026(12) 0.060(13) 0.014(9) 0.003(8) -0.008(8) 0.001(9)
N18 0.048(18) 0.038(14) 0.14(3) -0.025(14) -0.024(17) 0.012(11)
N19 0.13(3) 0.039(13) 0.028(12) 0.005(9) 0.016(14) 0.021(14)
N20 0.022(15) 0.09(2) 0.12(3) -0.004(18) -0.005(15) -0.021(13)
N21 0.13(2) 0.043(11) 0.046(12) 0.001(9) -0.040(12) -0.016(12)
N22 0.053(10) 0.075(9) 0.091(11) -0.008(7) -0.011(8) -0.004(7)
N23 0.09(2) 0.042(13) 0.071(18) -0.011(12) -0.019(17) 0.024(13)
N24 0.054(17) 0.037(12) 0.059(15) 0.000(10) 0.024(13) 0.006(10)
C1 0.118(13) 0.031(6) 0.046(7) -0.002(5) -0.019(8) -0.007(6)
C2 0.097(15) 0.089(14) 0.101(15) -0.004(9) 0.003(10) -0.004(9)
C3 0.05(2) 0.045(16) 0.09(2) 0.003(15) 0.035(18) 0.031(14)
C4 0.027(17) 0.07(2) 0.10(2) 0.037(17) 0.003(16) 0.019(13)
C5 0.118(13) 0.031(6) 0.046(7) -0.002(5) -0.019(8) -0.007(6)
C7 0.09(3) 0.038(15) 0.035(14) 0.013(11) 0.024(15) 0.000(14)
C8 0.118(13) 0.031(6) 0.046(7) -0.002(5) -0.019(8) -0.007(6)
C9 0.13(3) 0.034(16) 0.06(2) 0.009(13) -0.01(2) -0.018(17)
C10 0.11(3) 0.06(2) 0.046(18) -0.003(14) 0.003(19) 0.011(18)
C11 0.06(2) 0.043(16) 0.052(17) -0.006(12) 0.004(15) 0.015(13)
C12 0.118(13) 0.031(6) 0.046(7) -0.002(5) -0.019(8) -0.007(6)
C13 0.06(2) 0.029(14) 0.08(2) -0.009(13) 0.005(17) -0.019(12)
C14 0.06(2) 0.043(16) 0.058(18) 0.027(13) 0.008(15) 0.022(13)
C15 0.118(13) 0.031(6) 0.046(7) -0.002(5) -0.019(8) -0.007(6)
C16 0.118(13) 0.031(6) 0.046(7) -0.002(5) -0.019(8) -0.007(6)
C17 0.055(16) 0.054(14) 0.15(3) 0.023(15) 0.014(19) 0.003(12)
C18 0.055(16) 0.054(14) 0.15(3) 0.023(15) 0.014(19) 0.003(12)
C19 0.13(4) 0.05(2) 0.12(3) 0.00(2) 0.06(3) -0.06(2)
C20 0.05(2) 0.052(19) 0.12(3) 0.026(18) -0.02(2) -0.030(15)
C21 0.13(2) 0.043(11) 0.046(12) 0.001(9) -0.040(12) -0.016(12)
C22 0.11(4) 0.06(2) 0.08(2) -0.008(18) 0.03(2) 0.02(2)
C23 0.018(12) 0.031(11) 0.023(11) 0.003(8) -0.001(9) 0.014(9)
C41 0.11(4) 0.07(2) 0.07(2) 0.012(17) 0.04(2) 0.03(2)
C42 0.08(3) 0.12(3) 0.039(16) 0.005(17) -0.033(17) -0.07(2)
C43 0.07(3) 0.06(2) 0.23(6) -0.02(3) 0.02(3) -0.04(2)
C53 0.06(3) 0.08(2) 0.08(2) -0.018(18) 0.01(2) 0.008(17)
O9W 0.079(18) 0.023(10) 0.15(2) 0.017(11) -0.070(16) 0.001(9)
O1W 0.102(19) 0.045(12) 0.059(13) 0.010(9) -0.011(13) -0.003(11)
O2 0.019(8) 0.016(6) 0.020(7) 0.000(5) 0.003(6) -0.003(5)
O2W 0.016(10) 0.067(11) 0.047(11) 0.008(8) 0.008(8) -0.011(8)
O3 0.018(3) 0.042(3) 0.028(3) 0.006(2) -0.002(2) -0.001(2)
O3W 0.034(12) 0.067(12) 0.051(12) -0.016(9) -0.006(9) -0.003(9)
O4 0.012(7) 0.014(6) 0.016(7) 0.005(5) 0.005(6) 0.008(5)
O4W 0.050(14) 0.060(13) 0.13(2) 0.063(13) -0.029(14) -0.008(10)
O5 0.019(9) 0.036(9) 0.046(10) 0.006(7) -0.003(8) 0.003(6)
O5W 0.051(16) 0.119(19) 0.073(15) 0.023(13) -0.019(12) 0.039(12)
O6 0.025(9) 0.024(8) 0.041(9) 0.003(6) -0.013(7) 0.009(6)
O7 0.028(10) 0.036(8) 0.022(8) 0.007(6) 0.007(7) 0.004(6)
O7W 0.14(3) 0.053(14) 0.13(2) 0.050(14) -0.06(2) 0.005(14)
O8W 0.058(15) 0.067(13) 0.069(14) 0.005(10) -0.022(12) -0.011(10)
O9 0.019(8) 0.013(6) 0.024(7) -0.003(5) 0.005(6) 0.009(5)
O10 0.046(12) 0.030(8) 0.039(11) 0.001(7) 0.012(9) -0.012(7)
O11 0.017(9) 0.023(8) 0.043(9) -0.007(6) 0.008(7) -0.007(6)
O13 0.037(11) 0.026(8) 0.035(9) 0.009(7) -0.007(8) 0.011(7)
O14 0.018(9) 0.024(7) 0.035(9) 0.003(6) 0.001(7) 0.010(6)
O15 0.024(9) 0.036(9) 0.023(8) 0.016(6) -0.005(7) 0.007(6)
O16 0.031(10) 0.022(7) 0.028(8) 0.003(6) -0.001(7) 0.003(6)
O17 0.012(8) 0.026(8) 0.034(8) 0.012(6) 0.012(7) 0.008(6)
O18 0.035(11) 0.040(9) 0.018(8) -0.007(6) 0.003(7) -0.006(7)
O19 0.019(8) 0.016(7) 0.038(9) -0.015(6) -0.010(7) 0.008(6)
O21 0.026(9) 0.025(7) 0.009(6) 0.001(5) 0.005(6) 0.003(6)
O22 0.037(11) 0.038(9) 0.031(9) -0.004(7) 0.010(8) -0.004(7)
O23 0.018(9) 0.032(8) 0.027(8) -0.006(6) -0.002(7) 0.004(6)
O24 0.021(9) 0.033(9) 0.042(9) -0.016(7) -0.005(7) -0.001(6)
O25 0.023(10) 0.030(8) 0.036(9) -0.001(7) 0.000(7) -0.003(6)
O27 0.033(11) 0.037(9) 0.028(9) -0.001(6) -0.003(7) -0.006(7)
O28 0.026(9) 0.030(8) 0.018(7) -0.004(6) -0.009(6) 0.013(6)
O29 0.025(9) 0.012(7) 0.059(11) 0.007(7) -0.002(8) 0.001(6)
O30 0.012(7) 0.019(7) 0.016(7) 0.002(5) 0.002(6) 0.006(5)
O31 0.007(7) 0.027(8) 0.033(8) 0.003(6) 0.006(6) -0.006(5)
O32 0.013(8) 0.043(8) 0.012(7) -0.003(6) 0.003(6) -0.008(6)
O34 0.022(9) 0.021(7) 0.029(8) 0.006(6) -0.007(7) -0.002(6)
O35 0.008(8) 0.030(8) 0.031(8) 0.000(6) -0.005(6) 0.001(6)
O37 0.069(14) 0.038(9) 0.016(8) 0.011(6) 0.001(8) 0.014(8)
O38 0.018(3) 0.042(3) 0.028(3) 0.006(2) -0.002(2) -0.001(2)
O39 0.034(10) 0.033(9) 0.030(9) -0.011(6) -0.019(8) 0.006(7)
O40 0.032(10) 0.021(7) 0.040(9) -0.005(6) -0.017(8) -0.010(6)
O41 0.039(11) 0.048(10) 0.039(10) -0.007(8) -0.006(9) 0.017(8)
O42 0.059(13) 0.024(8) 0.023(9) -0.005(6) -0.005(8) 0.001(7)
O43 0.035(11) 0.054(10) 0.019(8) -0.009(7) 0.012(7) 0.007(8)
O44 0.009(8) 0.033(8) 0.041(9) -0.022(7) -0.003(7) 0.005(6)
O45 0.008(8) 0.047(9) 0.020(7) -0.004(6) -0.007(6) 0.003(6)
O46 0.010(8) 0.028(8) 0.040(9) -0.011(6) 0.003(7) -0.005(6)
O47 0.016(9) 0.049(10) 0.041(10) -0.006(7) -0.013(7) 0.005(7)
O48 0.022(9) 0.022(7) 0.037(9) -0.013(6) -0.008(7) -0.005(6)
O50 0.020(9) 0.038(9) 0.031(9) 0.003(7) -0.008(7) -0.005(7)
O51 0.012(9) 0.078(12) 0.014(7) -0.002(7) 0.002(6) -0.009(7)
O52 0.029(11) 0.052(11) 0.063(13) 0.005(9) 0.019(10) -0.015(8)
O53 0.051(13) 0.057(11) 0.026(9) 0.002(7) -0.003(9) 0.005(9)
O54 0.016(9) 0.038(9) 0.025(8) 0.004(6) -0.004(7) -0.004(6)
O55 0.021(9) 0.029(8) 0.026(8) 0.010(6) -0.003(7) -0.017(6)
O56 0.027(10) 0.031(8) 0.041(10) -0.007(7) 0.010(8) -0.002(7)
O57 0.009(8) 0.023(7) 0.029(8) -0.011(6) -0.007(6) 0.007(5)
O58 0.009(8) 0.026(7) 0.026(8) -0.009(6) -0.002(6) -0.006(5)
O59 0.009(8) 0.022(7) 0.029(8) -0.004(6) 0.002(6) 0.008(5)
O60 0.021(9) 0.045(10) 0.043(10) -0.008(7) 0.000(8) 0.010(7)
O61 0.043(11) 0.026(8) 0.034(9) -0.004(6) -0.006(8) 0.010(7)
O62 0.063(14) 0.012(8) 0.075(14) 0.005(7) -0.007(11) -0.006(7)
O63 0.034(10) 0.018(7) 0.036(9) -0.012(6) -0.010(7) 0.001(6)
O64 0.014(8) 0.030(8) 0.039(9) 0.009(6) -0.002(7) -0.001(6)
O65 0.017(9) 0.042(9) 0.062(12) -0.019(8) 0.013(8) -0.006(7)
O66 0.024(10) 0.053(10) 0.038(10) 0.004(7) 0.018(8) 0.011(7)
O68 0.068(14) 0.019(8) 0.032(9) -0.004(6) 0.019(9) 0.008(7)
O69 0.041(11) 0.064(11) 0.015(8) -0.010(7) -0.012(7) 0.014(8)
O70 0.012(8) 0.056(10) 0.034(9) -0.018(7) 0.002(7) -0.008(7)
O71 0.016(8) 0.038(8) 0.018(7) -0.008(6) -0.001(6) 0.012(6)
O72 0.019(9) 0.037(9) 0.034(9) -0.013(7) -0.015(7) 0.006(6)
O73 0.015(8) 0.030(8) 0.021(7) -0.017(6) -0.001(6) -0.003(6)
O74 0.031(10) 0.019(7) 0.043(10) 0.003(6) 0.006(8) 0.005(6)
O77 0.012(8) 0.032(8) 0.017(7) 0.011(6) 0.003(6) -0.002(6)
O78 0.009(8) 0.032(8) 0.028(8) 0.012(6) 0.002(6) -0.008(6)
O79 0.020(9) 0.023(7) 0.037(9) 0.008(6) 0.008(7) 0.001(6)
O80 0.020(10) 0.045(10) 0.057(11) -0.029(8) 0.011(8) -0.012(7)
O10W 0.053(16) 0.029(11) 0.24(3) -0.003(14) -0.064(18) 0.008(9)
O82 0.018(3) 0.042(3) 0.028(3) 0.006(2) -0.002(2) -0.001(2)
O115 0.018(3) 0.042(3) 0.028(3) 0.006(2) -0.002(2) -0.001(2)
O122 0.053(12) 0.043(9) 0.014(7) -0.004(6) 0.004(8) 0.008(8)
O6W 0.018(3) 0.042(3) 0.028(3) 0.006(2) -0.002(2) -0.001(2)
O75 0.043(11) 0.026(8) 0.016(7) -0.013(6) -0.002(7) 0.001(6)
O8 0.023(7) 0.008(5) 0.026(6) 0.000(5) 0.017(5) 0.003(5)
O12 0.018(3) 0.042(3) 0.028(3) 0.006(2) -0.002(2) -0.001(2)
O20 0.010(6) 0.038(7) 0.026(6) 0.005(5) 0.003(5) -0.002(5)
O26 0.007(6) 0.025(6) 0.017(6) -0.006(5) -0.002(5) -0.002(5)
O33 0.018(3) 0.042(3) 0.028(3) 0.006(2) -0.002(2) -0.001(2)
O36 0.018(3) 0.042(3) 0.028(3) 0.006(2) -0.002(2) -0.001(2)
O49 0.018(3) 0.042(3) 0.028(3) 0.006(2) -0.002(2) -0.001(2)
O67 0.008(6) 0.026(6) 0.011(5) 0.001(5) 0.005(5) 0.006(5)
O76 0.005(6) 0.029(6) 0.022(6) -0.004(5) 0.001(5) 0.002(5)
N17 0.053(10) 0.075(9) 0.091(11) -0.008(7) -0.011(8) -0.004(7)

loop_
_atom_type_symbol
_atom_type_description
_atom_type_scat_dispersion_real
_atom_type_scat_dispersion_imag
_atom_type_scat_source
C C 0.0033 0.0016 'International Tables Vol C Tables 4.2.6.8 and 6.1.1.4'
H H 0.0000 0.0000 'International Tables Vol C Tables 4.2.6.8 and 6.1.1.4'
N N 0.0061 0.0033 'International Tables Vol C Tables 4.2.6.8 and 6.1.1.4'
O O 0.0106 0.0060 'International Tables Vol C Tables 4.2.6.8 and 6.1.1.4'
Si Si 0.0817 0.0704 'International Tables Vol C Tables 4.2.6.8 and 6.1.1.4'
Cu Cu 0.3201 1.2651 'International Tables Vol C Tables 4.2.6.8 and 6.1.1.4'
Er Er -0.2586 4.9576 'International Tables Vol C Tables 4.2.6.8 and 6.1.1.4'
W W -0.8490 6.8722 'International Tables Vol C Tables 4.2.6.8 and 6.1.1.4'

loop_
_geom_angle_atom_site_label_1
_geom_angle_atom_site_label_2
_geom_angle_atom_site_label_3
_geom_angle
N7 Cu1 N6 97.8(12)
N7 Cu1 N8 82.5(11)
N6 Cu1 N8 177.1(9)
N7 Cu1 N1 178.5(13)
N6 Cu1 N1 82.9(11)
N8 Cu1 N1 96.8(11)
N7 Cu1 O29 92.3(9)
N6 Cu1 O29 97.8(9)
N8 Cu1 O29 85.1(7)
N1 Cu1 O29 86.3(9)
N21 Cu2 N23 175.6(13)
N21 Cu2 N24 92.0(11)
N23 Cu2 N24 83.9(11)
N21 Cu2 N22 88.6(12)
N23 Cu2 N22 95.4(12)
N24 Cu2 N22 178.5(10)
N21 Cu2 O42 91.5(8)
N23 Cu2 O42 90.1(8)
N24 Cu2 O42 89.9(7)
N22 Cu2 O42 91.5(8)
N17 Cu3 N20 93.0(11)
N17 Cu3 N19 166.3(11)
N20 Cu3 N19 82.0(11)
N17 Cu3 N18 84.0(10)
N20 Cu3 N18 172.7(13)
N19 Cu3 N18 99.4(10)
N11 Cu4 N12 82.2(9)
N11 Cu4 N9 97.2(10)
N12 Cu4 N9 179.3(11)
N11 Cu4 N10 170.4(9)
N12 Cu4 N10 94.7(8)
N9 Cu4 N10 85.8(9)
N11 Cu4 O2W 93.8(7)
N12 Cu4 O2W 88.2(9)
N9 Cu4 O2W 92.1(9)
N10 Cu4 O2W 95.1(7)
N13 Cu5 N16 94.7(7)
N13 Cu5 N14 86.1(8)
N16 Cu5 N14 179.0(9)
N13 Cu5 N15 170.3(8)
N16 Cu5 N15 84.1(7)
N14 Cu5 N15 95.0(9)
N13 Cu5 O3W 95.2(7)
N16 Cu5 O3W 92.9(7)
N14 Cu5 O3W 87.7(7)
N15 Cu5 O3W 94.4(7)
N3 Cu6 N5 93.2(10)
N3 Cu6 N4 173.9(9)
N5 Cu6 N4 85.4(9)
N3 Cu6 N2 84.4(9)
N5 Cu6 N2 177.6(10)
N4 Cu6 N2 97.0(9)
O25 Er1 O39 85.0(5)
O25 Er1 O31 78.4(5)
O39 Er1 O31 135.1(5)
O25 Er1 O35 136.8(5)
O39 Er1 O35 83.3(5)
O31 Er1 O35 81.1(5)
O25 Er1 O38 144.1(5)
O39 Er1 O38 85.2(5)
O31 Er1 O38 130.2(5)
O35 Er1 O38 75.8(5)
O25 Er1 O9W 95.0(7)
O39 Er1 O9W 149.0(7)
O31 Er1 O9W 74.5(6)
O35 Er1 O9W 115.5(8)
O38 Er1 O9W 76.7(6)
O25 Er1 O41 76.9(6)
O39 Er1 O41 76.2(5)
O31 Er1 O41 137.4(5)
O35 Er1 O41 138.7(5)
O38 Er1 O41 67.3(5)
O9W Er1 O41 73.7(7)
O25 Er1 O115 75.2(5)
O39 Er1 O115 64.3(5)
O31 Er1 O115 71.1(4)
O35 Er1 O115 62.3(4)
O38 Er1 O115 129.6(5)
O9W Er1 O115 145.5(6)
O41 Er1 O115 132.9(5)
O25 Er1 W9 80.3(3)
O39 Er1 W9 24.5(4)
O31 Er1 W9 110.8(3)
O35 Er1 W9 72.2(3)
O38 Er1 W9 103.1(3)
O9W Er1 W9 171.7(7)
O41 Er1 W9 98.5(4)
O115 Er1 W9 39.9(3)
O76 Er2 O74 135.0(5)
O76 Er2 O75 83.1(5)
O74 Er2 O75 82.0(5)
O76 Er2 O47 77.1(5)
O74 Er2 O47 85.9(6)
O75 Er2 O47 137.3(5)
O76 Er2 O10W 74.2(6)
O74 Er2 O10W 148.2(7)
O75 Er2 O10W 119.7(8)
O47 Er2 O10W 90.7(9)
O76 Er2 O82 131.0(5)
O74 Er2 O82 85.1(5)
O75 Er2 O82 75.5(5)
O47 Er2 O82 143.9(5)
O10W Er2 O82 79.1(7)
O76 Er2 O122 136.8(5)
O74 Er2 O122 76.0(5)
O75 Er2 O122 137.9(5)
O47 Er2 O122 76.6(5)
O10W Er2 O122 72.5(7)
O82 Er2 O122 67.3(5)
O76 Er2 O73 71.7(4)
O74 Er2 O73 63.6(5)
O75 Er2 O73 63.3(4)
O47 Er2 O73 74.6(5)
O10W Er2 O73 145.0(6)
O82 Er2 O73 130.4(4)
O122 Er2 O73 131.3(4)
O115 Si2 O4 110.3(7)
O115 Si2 O3 112.1(8)
O4 Si2 O3 106.7(7)
O115 Si2 O2 112.1(8)
O4 Si2 O2 107.0(7)
O3 Si2 O2 108.4(7)
O14 W1 O16 101.7(7)
O14 W1 O15 100.0(6)
O16 W1 O15 85.4(6)
O14 W1 O12 100.8(6)
O16 W1 O12 157.3(6)
O15 W1 O12 87.6(6)
O14 W1 O7 102.2(7)
O16 W1 O7 88.8(6)
O15 W1 O7 157.7(6)
O12 W1 O7 89.6(6)
O14 W1 O2 173.8(5)
O16 W1 O2 83.8(5)
O15 W1 O2 83.1(5)
O12 W1 O2 73.8(5)
O7 W1 O2 74.9(5)
O5 W2 O8 102.8(6)
O5 W2 O6 98.7(7)
O8 W2 O6 90.0(6)
O5 W2 O7 99.2(7)
O8 W2 O7 157.9(6)
O6 W2 O7 88.2(6)
O5 W2 O9 102.3(6)
O8 W2 O9 87.5(5)
O6 W2 O9 158.8(6)
O7 W2 O9 86.3(6)
O5 W2 O2 170.4(6)
O8 W2 O2 83.9(5)
O6 W2 O2 74.3(5)
O7 W2 O2 74.5(5)
O9 W2 O2 84.6(5)
O10 W3 O11 103.3(7)
O10 W3 O6 99.5(7)
O11 W3 O6 91.6(6)
O10 W3 O13 102.0(7)
O11 W3 O13 87.1(6)
O6 W3 O13 158.2(6)
O10 W3 O12 99.3(7)
O11 W3 O12 157.3(6)
O6 W3 O12 86.7(6)
O13 W3 O12 86.1(6)
O10 W3 O2 169.3(7)
O11 W3 O2 85.4(5)
O6 W3 O2 73.7(5)
O13 W3 O2 84.5(5)
O12 W3 O2 72.4(5)
O18 W4 O20 100.9(7)
O18 W4 O17 101.7(7)
O20 W4 O17 90.7(6)
O18 W4 O15 101.5(7)
O20 W4 O15 157.4(6)
O17 W4 O15 88.1(6)
O18 W4 O19 100.3(6)
O20 W4 O19 88.1(6)
O17 W4 O19 157.8(6)
O15 W4 O19 84.7(6)
O18 W4 O3 173.3(7)
O20 W4 O3 74.2(6)
O17 W4 O3 74.1(5)
O15 W4 O3 83.7(6)
O19 W4 O3 84.2(5)
O22 W5 O23 102.6(7)
O22 W5 O13 101.4(7)
O23 W5 O13 88.2(6)
O22 W5 O21 99.2(6)
O23 W5 O21 90.1(5)
O13 W5 O21 159.2(6)
O22 W5 O17 100.1(7)
O23 W5 O17 157.2(6)
O13 W5 O17 86.7(6)
O21 W5 O17 86.9(5)
O22 W5 O3 170.3(6)
O23 W5 O3 83.4(6)
O13 W5 O3 86.2(6)
O21 W5 O3 73.0(5)
O17 W5 O3 74.1(5)
O27 W6 O28 100.3(7)
O27 W6 O19 102.3(7)
O28 W6 O19 90.0(6)
O27 W6 O16 102.1(7)
O28 W6 O16 157.5(6)
O19 W6 O16 84.1(6)
O27 W6 O32 97.7(7)
O28 W6 O32 90.4(6)
O19 W6 O32 159.6(6)
O16 W6 O32 87.7(6)
O27 W6 O4 170.3(6)
O28 W6 O4 74.1(5)
O19 W6 O4 85.8(5)
O16 W6 O4 83.9(5)
O32 W6 O4 74.7(5)
O33 W7 O34 102.7(7)
O33 W7 O9 100.6(6)
O34 W7 O9 88.0(6)
O33 W7 O30 99.5(6)
O34 W7 O30 91.3(6)
O9 W7 O30 159.5(5)
O33 W7 O32 98.5(6)
O34 W7 O32 158.8(6)
O9 W7 O32 86.4(6)
O30 W7 O32 86.8(6)
O33 W7 O4 170.8(6)
O34 W7 O4 83.9(5)
O9 W7 O4 86.0(5)
O30 W7 O4 73.6(5)
O32 W7 O4 75.3(5)
O37 W8 O35 99.9(7)
O37 W8 O36 99.1(7)
O35 W8 O36 97.1(6)
O37 W8 O34 99.9(8)
O35 W8 O34 92.1(6)
O36 W8 O34 157.0(6)
O37 W8 O8 94.8(6)
O35 W8 O8 164.3(6)
O36 W8 O8 86.0(6)
O34 W8 O8 79.8(5)
O37 W8 O115 173.9(7)
O35 W8 O115 83.5(6)
O36 W8 O115 75.4(6)
O34 W8 O115 84.9(6)
O8 W8 O115 82.3(5)
O40 W9 O39 99.9(7)
O40 W9 O23 102.1(7)
O39 W9 O23 93.2(6)
O40 W9 O36 99.0(7)
O39 W9 O36 95.2(7)
O23 W9 O36 155.6(6)
O40 W9 O11 93.9(6)
O39 W9 O11 166.1(6)
O23 W9 O11 81.9(6)
O36 W9 O11 84.5(6)
O40 W9 O115 172.0(7)
O39 W9 O115 83.7(6)
O23 W9 O115 84.7(6)
O36 W9 O115 73.5(6)
O11 W9 O115 82.8(5)
O40 W9 Er1 130.7(5)
O39 W9 Er1 31.2(5)
O23 W9 Er1 90.6(4)
O36 W9 Er1 84.9(4)
O11 W9 Er1 135.3(4)
O115 W9 Er1 52.5(4)
O24 W10 O25 101.0(7)
O24 W10 O26 104.2(6)
O25 W10 O26 92.6(6)
O24 W10 O21 98.0(6)
O25 W10 O21 91.8(6)
O26 W10 O21 156.1(5)
O24 W10 O20 95.3(6)
O25 W10 O20 163.6(6)
O26 W10 O20 85.1(5)
O21 W10 O20 84.2(5)
O24 W10 O3 164.7(6)
O25 W10 O3 91.9(6)
O26 W10 O3 83.2(5)
O21 W10 O3 73.2(5)
O20 W10 O3 71.7(5)
O31 W11 O29 102.0(7)
O31 W11 O26 94.0(6)
O29 W11 O26 102.4(6)
O31 W11 O30 90.4(6)
O29 W11 O30 98.0(6)
O26 W11 O30 157.8(5)
O31 W11 O28 162.0(6)
O29 W11 O28 96.0(6)
O26 W11 O28 83.7(6)
O30 W11 O28 85.5(6)
O31 W11 O4 88.9(5)
O29 W11 O4 166.9(6)
O26 W11 O4 84.1(5)
O30 W11 O4 74.3(4)
O28 W11 O4 73.1(5)
O42 W12 O76 104.6(7)
O42 W12 O79 99.6(6)
O76 W12 O79 92.1(6)
O42 W12 O44 101.2(6)
O76 W12 O44 92.3(6)
O79 W12 O44 156.9(5)
O42 W12 O48 95.1(7)
O76 W12 O48 160.3(5)
O79 W12 O48 83.8(6)
O44 W12 O48 84.4(6)
O42 W12 O57 165.8(7)
O76 W12 O57 87.8(5)
O79 W12 O57 72.6(5)
O44 W12 O57 84.8(5)
O48 W12 O57 72.5(5)
O43 W13 O47 102.8(7)
O43 W13 O44 103.9(7)
O47 W13 O44 93.4(7)
O43 W13 O46 96.6(7)
O47 W13 O46 92.7(7)
O44 W13 O46 156.8(6)
O43 W13 O45 92.4(6)
O47 W13 O45 164.6(6)
O44 W13 O45 85.2(6)
O46 W13 O45 83.0(6)
O43 W13 O49 162.1(6)
O47 W13 O49 91.9(6)
O44 W13 O49 85.1(5)
O46 W13 O49 72.3(5)
O45 W13 O49 72.6(5)
O69 W14 O75 102.0(7)
O69 W14 O72 98.8(7)
O75 W14 O72 95.0(6)
O69 W14 O68 93.2(7)
O75 W14 O68 164.7(6)
O72 W14 O68 84.9(7)
O69 W14 O71 100.6(7)
O75 W14 O71 92.9(6)
O72 W14 O71 157.0(6)
O68 W14 O71 81.9(6)
O69 W14 O73 172.7(7)
O75 W14 O73 82.6(5)
O72 W14 O73 75.0(5)
O68 W14 O73 82.5(5)
O71 W14 O73 84.7(5)
O80 W15 O74 101.2(8)
O80 W15 O56 102.2(7)
O74 W15 O56 93.4(7)
O80 W15 O72 99.4(7)
O74 W15 O72 93.7(6)
O56 W15 O72 155.4(6)
O80 W15 O65 95.3(7)
O74 W15 O65 163.6(6)
O56 W15 O65 83.0(7)
O72 W15 O65 83.5(6)
O80 W15 O73 172.1(6)
O74 W15 O73 82.7(6)
O56 W15 O73 84.4(6)
O72 W15 O73 73.3(5)
O65 W15 O73 81.0(5)
O70 W16 O71 103.0(7)
O70 W16 O67 98.8(6)
O71 W16 O67 89.0(6)
O70 W16 O79 99.6(7)
O71 W16 O79 92.4(6)
O67 W16 O79 160.7(5)
O70 W16 O77 97.9(6)
O71 W16 O77 158.9(6)
O67 W16 O77 84.8(5)
O79 W16 O77 87.0(6)
O70 W16 O57 170.5(5)
O71 W16 O57 84.6(5)
O67 W16 O57 86.9(5)
O79 W16 O57 74.1(5)
O77 W16 O57 74.9(5)
O78 W17 O48 100.0(6)
O78 W17 O77 98.9(6)
O48 W17 O77 90.2(6)
O78 W17 O50 101.0(6)
O48 W17 O50 91.3(6)
O77 W17 O50 159.5(6)
O78 W17 O59 101.6(6)
O48 W17 O59 158.4(6)
O77 W17 O59 86.7(6)
O50 W17 O59 84.4(6)
O78 W17 O57 170.6(5)
O48 W17 O57 74.6(5)
O77 W17 O57 73.6(5)
O50 W17 O57 87.1(5)
O59 W17 O57 84.0(5)
O53 W18 O54 101.0(7)
O53 W18 O45 100.6(7)
O54 W18 O45 158.1(6)
O53 W18 O50 99.3(7)
O54 W18 O50 85.0(6)
O45 W18 O50 87.9(6)
O53 W18 O51 100.8(7)
O54 W18 O51 89.7(6)
O45 W18 O51 89.9(7)
O50 W18 O51 159.8(6)
O53 W18 O49 171.9(7)
O54 W18 O49 85.7(6)
O45 W18 O49 73.1(5)
O50 W18 O49 85.8(6)
O51 W18 O49 74.4(5)
O52 W19 O55 101.5(7)
O52 W19 O56 101.7(8)
O55 W19 O56 88.3(6)
O52 W19 O46 100.0(7)
O55 W19 O46 158.1(6)
O56 W19 O46 91.1(6)
O52 W19 O51 98.7(8)
O55 W19 O51 86.8(6)
O56 W19 O51 159.6(6)
O46 W19 O51 86.2(7)
O52 W19 O49 170.9(7)
O55 W19 O49 85.6(5)
O56 W19 O49 84.1(6)
O46 W19 O49 72.6(5)
O51 W19 O49 75.8(6)
O66 W20 O68 103.9(7)
O66 W20 O63 100.3(7)
O68 W20 O63 88.6(6)
O66 W20 O67 100.1(6)
O68 W20 O67 90.0(6)
O63 W20 O67 159.2(5)
O66 W20 O64 100.7(7)
O68 W20 O64 155.5(6)
O63 W20 O64 86.6(6)
O67 W20 O64 86.0(5)
O66 W20 O58 171.6(6)
O68 W20 O58 82.3(5)
O63 W20 O58 73.9(5)
O67 W20 O58 85.3(5)
O64 W20 O58 73.2(5)
O62 W21 O65 103.7(8)
O62 W21 O63 99.1(7)
O65 W21 O63 91.3(7)
O62 W21 O55 100.6(7)
O65 W21 O55 88.3(6)
O63 W21 O55 159.7(5)
O62 W21 O61 97.9(7)
O65 W21 O61 158.3(6)
O63 W21 O61 87.9(6)
O55 W21 O61 85.0(6)
O62 W21 O58 170.1(7)
O65 W21 O58 84.9(6)
O63 W21 O58 75.4(5)
O55 W21 O58 84.4(5)
O61 W21 O58 73.9(5)
O60 W22 O64 101.5(7)
O60 W22 O59 103.6(7)
O64 W22 O59 89.4(6)
O60 W22 O54 100.1(7)
O64 W22 O54 158.4(6)
O59 W22 O54 85.5(6)
O60 W22 O61 99.2(7)
O64 W22 O61 89.9(6)
O59 W22 O61 156.8(6)
O54 W22 O61 86.6(6)
O60 W22 O58 171.3(6)
O64 W22 O58 74.6(5)
O59 W22 O58 84.2(5)
O54 W22 O58 84.0(5)
O61 W22 O58 73.2(5)
C42 N1 Cu1 106(2)
C42 N1 H1C 110.5
Cu1 N1 H1C 110.5
C42 N1 H1D 110.6
Cu1 N1 H1D 110.6
H1C N1 H1D 108.7
C1 N2 Cu6 108.5(19)
C1 N2 H2C 110.0
Cu6 N2 H2C 110.0
C1 N2 H2D 110.0
Cu6 N2 H2D 110.0
H2C N2 H2D 108.4
C2 N3 Cu6 107(2)
C2 N3 H3C 110.4
Cu6 N3 H3C 110.4
C2 N3 H3D 110.4
Cu6 N3 H3D 110.4
H3C N3 H3D 108.6
C4 N4 Cu6 111.4(17)
C4 N4 H4C 109.3
Cu6 N4 H4C 109.3
C4 N4 H4D 109.3
Cu6 N4 H4D 109.3
H4C N4 H4D 108.0
C3 N5 Cu6 107.2(18)
C3 N5 H5A 110.3
Cu6 N5 H5A 110.3
C3 N5 H5B 110.3
Cu6 N5 H5B 110.3
H5A N5 H5B 108.5
C8 N6 Cu1 111(2)
C8 N6 H6A 109.4
Cu1 N6 H6A 109.4
C8 N6 H6B 109.4
Cu1 N6 H6B 109.4
H6A N6 H6B 108.0
C41 N7 Cu1 108.5(18)
C41 N7 H7C 110.0
Cu1 N7 H7C 110.0
C41 N7 H7D 110.0
Cu1 N7 H7D 110.0
H7C N7 H7D 108.4
C7 N8 Cu1 110.2(17)
C7 N8 H8C 109.6
Cu1 N8 H8C 109.6
C7 N8 H8D 109.6
Cu1 N8 H8D 109.6
H8C N8 H8D 108.1
C9 N9 Cu4 107.5(18)
C9 N9 H9C 110.2
Cu4 N9 H9C 110.2
C9 N9 H9D 110.2
Cu4 N9 H9D 110.2
H9C N9 H9D 108.5
C10 N10 Cu4 107.4(14)
C10 N10 H10C 110.2
Cu4 N10 H10C 110.2
C10 N10 H10D 110.3
Cu4 N10 H10D 110.2
H10C N10 H10D 108.5
C11 N11 Cu4 111.8(17)
C11 N11 H11C 109.3
Cu4 N11 H11C 109.3
C11 N11 H11D 109.3
Cu4 N11 H11D 109.3
H11C N11 H11D 107.9
C12 N12 Cu4 113.1(16)
C12 N12 H12C 109.0
Cu4 N12 H12C 109.0
C12 N12 H12D 109.0
Cu4 N12 H12D 109.0
H12C N12 H12D 107.8
C14 N13 Cu5 105.7(14)
C14 N13 H13C 110.6
Cu5 N13 H13C 110.6
C14 N13 H13D 110.6
Cu5 N13 H13D 110.6
H13C N13 H13D 108.7
C13 N14 Cu5 108.2(18)
C13 N14 H14C 110.1
Cu5 N14 H14C 110.1
C13 N14 H14D 110.1
Cu5 N14 H14D 110.1
H14C N14 H14D 108.4
C15 N15 Cu5 110.1(15)
C15 N15 H15C 109.6
Cu5 N15 H15C 109.6
C15 N15 H15D 109.6
Cu5 N15 H15D 109.6
H15C N15 H15D 108.1
C16 N16 Cu5 107.6(15)
C16 N16 H16C 110.2
Cu5 N16 H16C 110.2
C16 N16 H16D 110.1
Cu5 N16 H16D 110.2
H16C N16 H16D 108.5
C18 N18 Cu3 113(2)
C18 N18 H18C 108.9
Cu3 N18 H18C 108.9
C18 N18 H18D 108.9
Cu3 N18 H18D 108.9
H18C N18 H18D 107.8
C19 N19 Cu3 107(3)
C19 N19 H19C 110.4
Cu3 N19 H19C 110.4
C19 N19 H19D 110.4
Cu3 N19 H19D 110.4
H19C N19 H19D 108.6
C43 N20 Cu3 117(2)
C43 N20 H20C 107.9
Cu3 N20 H20C 107.9
C43 N20 H20D 108.0
Cu3 N20 H20D 107.9
H20C N20 H20D 107.2
C21 N21 Cu2 100.3(17)
C21 N21 H21C 111.7
Cu2 N21 H21C 111.7
C21 N21 H21D 111.7
Cu2 N21 H21D 111.7
H21C N21 H21D 109.5
C20 N22 Cu2 107(2)
C20 N22 H22C 110.4
Cu2 N22 H22C 110.4
C20 N22 H22D 110.4
Cu2 N22 H22D 110.4
H22C N22 H22D 108.6
C22 N23 Cu2 112(2)
C22 N23 H23A 109.2
Cu2 N23 H23A 109.2
C22 N23 H23B 109.2
Cu2 N23 H23B 109.2
H23A N23 H23B 107.9
C53 N24 Cu2 106.9(19)
C53 N24 H24A 110.3
Cu2 N24 H24A 110.3
C53 N24 H24B 110.3
Cu2 N24 H24B 110.3
H24A N24 H24B 108.6
C2 C1 N2 108(2)
C2 C1 H1A 110.0
N2 C1 H1A 110.0
C2 C1 H1B 110.0
N2 C1 H1B 110.0
H1A C1 H1B 108.4
C1 C2 N3 103(3)
C1 C2 H2A 111.2
N3 C2 H2A 111.2
C1 C2 H2B 111.2
N3 C2 H2B 111.2
H2A C2 H2B 109.1
N5 C3 C4 113(3)
N5 C3 H3A 108.9
C4 C3 H3A 108.9
N5 C3 H3B 108.9
C4 C3 H3B 108.9
H3A C3 H3B 107.7
N4 C4 C3 104(2)
N4 C4 H4A 111.0
C3 C4 H4A 111.0
N4 C4 H4B 111.0
C3 C4 H4B 111.0
H4A C4 H4B 109.0
O122 C5 O38 131(3)
O122 C5 C23 115(3)
O38 C5 C23 114(2)
N8 C7 C41 110(3)
N8 C7 H7A 109.7
C41 C7 H7A 109.7
N8 C7 H7B 109.7
C41 C7 H7B 109.7
H7A C7 H7B 108.2
N6 C8 C42 112(3)
N6 C8 H8A 109.2
C42 C8 H8A 109.2
N6 C8 H8B 109.2
C42 C8 H8B 109.2
H8A C8 H8B 107.9
C10 C9 N9 112(2)
C10 C9 H9A 109.3
N9 C9 H9A 109.2
C10 C9 H9B 109.2
N9 C9 H9B 109.2
H9A C9 H9B 107.9
C9 C10 N10 111(3)
C9 C10 H10A 109.5
N10 C10 H10A 109.5
C9 C10 H10B 109.4
N10 C10 H10B 109.4
H10A C10 H10B 108.0
N11 C11 C12 110(2)
N11 C11 H11A 109.6
C12 C11 H11A 109.6
N11 C11 H11B 109.6
C12 C11 H11B 109.6
H11A C11 H11B 108.1
N12 C12 C11 105(2)
N12 C12 H12A 110.7
C11 C12 H12A 110.7
N12 C12 H12B 110.7
C11 C12 H12B 110.7
H12A C12 H12B 108.8
C14 C13 N14 109(2)
C14 C13 H13A 109.8
N14 C13 H13A 109.8
C14 C13 H13B 109.8
N14 C13 H13B 109.8
H13A C13 H13B 108.3
C13 C14 N13 110(2)
C13 C14 H14A 109.7
N13 C14 H14A 109.7
C13 C14 H14B 109.7
N13 C14 H14B 109.7
H14A C14 H14B 108.2
C16 C15 N15 110(2)
C16 C15 H15A 109.5
N15 C15 H15A 109.5
C16 C15 H15B 109.6
N15 C15 H15B 109.6
H15A C15 H15B 108.1
C15 C16 N16 114(2)
C15 C16 H16A 108.7
N16 C16 H16A 108.7
C15 C16 H16B 108.8
N16 C16 H16B 108.7
H16A C16 H16B 107.6
C18 C17 N17 116(3)
C18 C17 H17A 108.2
N17 C17 H17A 108.2
C18 C17 H17B 108.2
N17 C17 H17B 108.2
H17A C17 H17B 107.3
C17 C18 N18 114(3)
C17 C18 H18A 108.7
N18 C18 H18A 108.7
C17 C18 H18B 108.7
N18 C18 H18B 108.7
H18A C18 H18B 107.6
C43 C19 N19 117(3)
C43 C19 H19A 108.1
N19 C19 H19A 108.1
C43 C19 H19B 108.1
N19 C19 H19B 108.1
H19A C19 H19B 107.3
N22 C20 C21 109(2)
N22 C20 H20A 109.9
C21 C20 H20A 109.9
N22 C20 H20B 109.9
C21 C20 H20B 109.9
H20A C20 H20B 108.3
C20 C21 N21 118(3)
C20 C21 H21A 107.9
N21 C21 H21A 107.9
C20 C21 H21B 107.9
N21 C21 H21B 107.9
H21A C21 H21B 107.2
C53 C22 N23 108(3)
C53 C22 H22A 110.1
N23 C22 H22A 110.1
C53 C22 H22B 110.1
N23 C22 H22B 110.1
H22A C22 H22B 108.4
O82 C23 O41 126(2)
O82 C23 C5 117(2)
O41 C23 C5 117(2)
C7 C41 N7 102(3)
C7 C41 H41A 111.3
N7 C41 H41A 111.3
C7 C41 H41B 111.4
N7 C41 H41B 111.4
H41A C41 H41B 109.2
C8 C42 N1 110(2)
C8 C42 H42A 109.7
N1 C42 H42A 109.7
C8 C42 H42B 109.7
N1 C42 H42B 109.7
H42A C42 H42B 108.2
N20 C43 C19 110(4)
N20 C43 H43A 109.8
C19 C43 H43A 109.8
N20 C43 H43B 109.8
C19 C43 H43B 109.8
H43A C43 H43B 108.2
C22 C53 N24 113(3)
C22 C53 H53A 108.9
N24 C53 H53A 108.9
C22 C53 H53B 108.9
N24 C53 H53B 108.9
H53A C53 H53B 107.7
Si2 O2 W1 128.4(7)
Si2 O2 W2 123.2(7)
W1 O2 W2 91.0(5)
Si2 O2 W3 121.7(7)
W1 O2 W3 91.8(4)
W2 O2 W3 90.3(4)
Si2 O3 W10 124.2(8)
Si2 O3 W5 122.2(8)
W10 O3 W5 92.3(5)
Si2 O3 W4 125.9(8)
W10 O3 W4 92.8(5)
W5 O3 W4 89.6(5)
Si2 O4 W11 123.6(7)
Si2 O4 W7 123.7(7)
W11 O4 W7 91.8(4)
Si2 O4 W6 125.8(6)
W11 O4 W6 91.8(4)
W7 O4 W6 90.3(4)
W2 O6 W3 121.7(7)
W2 O7 W1 119.5(8)
W7 O9 W2 146.5(8)
W3 O11 W9 153.8(8)
W5 O13 W3 147.8(8)
W4 O15 W1 153.3(8)
W1 O16 W6 152.4(9)
W4 O17 W5 122.1(7)
W6 O19 W4 152.2(7)
W5 O21 W10 121.4(7)
W5 O23 W9 153.4(8)
W10 O25 Er1 152.2(8)
W6 O28 W11 121.0(7)
W11 O29 Cu1 138.2(9)
W7 O30 W11 120.2(6)
W11 O31 Er1 153.5(8)
W6 O32 W7 119.6(7)
W7 O34 W8 154.4(7)
W8 O35 Er1 125.3(7)
C5 O38 Er1 122.8(16)
W9 O39 Er1 124.3(8)
C23 O41 Er1 118.8(14)
W12 O42 Cu2 147.4(8)
W13 O44 W12 144.2(8)
W18 O45 W13 121.4(7)
W19 O46 W13 121.9(7)
W13 O47 Er2 152.6(9)
W17 O48 W12 121.5(6)
W18 O50 W17 150.8(8)
W18 O51 W19 120.1(7)
W18 O54 W22 152.1(8)
W19 O55 W21 147.8(8)
W19 O56 W15 152.7(9)
Si1 O57 W16 124.8(7)
Si1 O57 W12 122.6(7)
W16 O57 W12 92.1(5)
Si1 O57 W17 124.9(7)
W16 O57 W17 91.4(5)
W12 O57 W17 91.4(4)
Si1 O58 W21 123.6(7)
Si1 O58 W20 123.7(7)
W21 O58 W20 90.5(4)
Si1 O58 W22 126.9(7)
W21 O58 W22 91.7(5)
W20 O58 W22 90.0(5)
W22 O59 W17 152.1(8)
W22 O61 W21 121.0(7)
W21 O63 W20 120.2(6)
W22 O64 W20 122.1(7)
W21 O65 W15 152.7(9)
W20 O68 W14 152.4(8)
W16 O71 W14 154.2(8)
W14 O72 W15 119.0(7)
Si1 O73 W14 125.1(8)
Si1 O73 W15 126.3(8)
W14 O73 W15 91.5(4)
Si1 O73 Er2 126.1(6)
W14 O73 Er2 88.2(4)
W15 O73 Er2 87.7(4)
W15 O74 Er2 125.9(8)
W17 O77 W16 119.9(7)
W16 O79 W12 121.0(7)
C23 O82 Er2 120.2(13)
Si2 O115 W8 126.3(9)
Si2 O115 W9 124.5(8)
W8 O115 W9 92.1(5)
Si2 O115 Er1 126.0(7)
W8 O115 Er1 88.6(5)
W9 O115 Er1 87.6(5)
C5 O122 Er2 120(2)
W14 O75 Er2 125.8(7)
O73 Si1 O58 110.9(7)
O73 Si1 O49 109.8(8)
O58 Si1 O49 108.8(8)
O73 Si1 O57 111.0(7)
O58 Si1 O57 107.7(7)
O49 Si1 O57 108.6(8)
W2 O8 W8 155.3(7)
W1 O12 W3 121.8(7)
W4 O20 W10 121.2(7)
W10 O26 W11 145.4(7)
W8 O36 W9 117.6(7)
Si1 O49 W13 123.8(7)
Si1 O49 W19 123.5(8)
W13 O49 W19 93.0(5)
Si1 O49 W18 124.5(8)
W13 O49 W18 92.8(5)
W19 O49 W18 89.7(5)
W16 O67 W20 144.2(7)
W12 O76 Er2 155.9(7)
C17 N17 Cu3 107(2)
C17 N17 H17C 110.3
Cu3 N17 H17C 110.3
C17 N17 H17D 110.3
Cu3 N17 H17D 110.3
H17C N17 H17D 108.5

loop_
_geom_bond_atom_site_label_1
_geom_bond_atom_site_label_2
_geom_bond_distance
Cu1 N7 1.99(3)
Cu1 N6 1.99(3)
Cu1 N8 2.00(2)
Cu1 N1 2.02(3)
Cu1 O29 2.282(16)
Cu2 N21 1.96(3)
Cu2 N23 2.01(2)
Cu2 N24 2.03(2)
Cu2 N22 2.05(3)
Cu2 O42 2.321(14)
Cu3 N17 1.97(3)
Cu3 N20 1.97(2)
Cu3 N19 1.97(2)
Cu3 N18 2.00(2)
Cu4 N11 1.992(18)
Cu4 N12 2.009(18)
Cu4 N9 2.02(3)
Cu4 N10 2.060(16)
Cu4 O2W 2.378(16)
Cu5 N13 1.988(18)
Cu5 N16 2.006(17)
Cu5 N14 2.02(2)
Cu5 N15 2.026(17)
Cu5 O3W 2.407(18)
Cu6 N3 1.97(2)
Cu6 N5 1.97(2)
Cu6 N4 1.98(2)
Cu6 N2 2.00(2)
Er1 O25 2.254(15)
Er1 O39 2.258(14)
Er1 O31 2.271(13)
Er1 O35 2.303(14)
Er1 O38 2.320(14)
Er1 O9W 2.342(16)
Er1 O41 2.399(17)
Er1 O115 2.857(15)
Er1 W9 3.5978(12)
Er2 O76 2.236(13)
Er2 O74 2.255(13)
Er2 O75 2.259(14)
Er2 O47 2.285(16)
Er2 O10W 2.365(17)
Er2 O82 2.383(14)
Er2 O122 2.389(17)
Er2 O73 2.859(14)
Si2 O115 1.603(16)
Si2 O4 1.626(13)
Si2 O3 1.628(16)
Si2 O2 1.632(13)
W1 O14 1.717(14)
W1 O16 1.894(13)
W1 O15 1.905(15)
W1 O12 1.923(14)
W1 O7 1.936(14)
W1 O2 2.327(14)
W2 O5 1.715(16)
W2 O8 1.790(15)
W2 O6 1.917(15)
W2 O7 1.929(15)
W2 O9 1.950(12)
W2 O2 2.353(13)
W3 O10 1.692(14)
W3 O11 1.802(15)
W3 O6 1.919(16)
W3 O13 1.922(16)
W3 O12 1.942(15)
W3 O2 2.374(12)
W4 O18 1.716(14)
W4 O20 1.845(14)
W4 O17 1.881(14)
W4 O15 1.885(14)
W4 O19 1.937(15)
W4 O3 2.396(15)
W5 O22 1.696(15)
W5 O23 1.879(14)
W5 O13 1.903(15)
W5 O21 1.930(13)
W5 O17 1.944(15)
W5 O3 2.354(14)
W6 O27 1.687(15)
W6 O28 1.858(13)
W6 O19 1.886(15)
W6 O16 1.925(12)
W6 O32 1.933(13)
W6 O4 2.390(13)
W7 O33 1.716(15)
W7 O34 1.873(14)
W7 O9 1.878(11)
W7 O30 1.926(11)
W7 O32 1.955(13)
W7 O4 2.349(12)
W8 O37 1.704(15)
W8 O35 1.752(13)
W8 O36 1.896(15)
W8 O34 1.950(14)
W8 O8 2.054(13)
W8 O115 2.277(15)
W9 O40 1.704(13)
W9 O39 1.804(14)
W9 O23 1.933(14)
W9 O36 1.963(15)
W9 O11 2.045(15)
W9 O115 2.308(15)
W10 O24 1.709(14)
W10 O25 1.799(15)
W10 O26 1.889(13)
W10 O21 1.947(13)
W10 O20 2.084(14)
W10 O3 2.334(15)
W11 O31 1.735(14)
W11 O29 1.757(13)
W11 O26 1.915(13)
W11 O30 1.936(12)
W11 O28 2.022(14)
W11 O4 2.313(11)
W12 O42 1.734(13)
W12 O76 1.763(13)
W12 O79 1.928(14)
W12 O44 1.928(15)
W12 O48 2.027(14)
W12 O57 2.358(12)
W13 O43 1.712(14)
W13 O47 1.740(15)
W13 O44 1.889(15)
W13 O46 1.948(13)
W13 O45 2.024(13)
W13 O49 2.331(15)
W14 O69 1.724(15)
W14 O75 1.797(14)
W14 O72 1.885(15)
W14 O68 1.959(16)
W14 O71 1.996(14)
W14 O73 2.305(13)
W15 O80 1.699(14)
W15 O74 1.791(14)
W15 O56 1.919(16)
W15 O72 1.962(16)
W15 O65 2.062(17)
W15 O73 2.320(13)
W16 O70 1.716(15)
W16 O71 1.838(14)
W16 O67 1.884(12)
W16 O79 1.923(13)
W16 O77 1.957(14)
W16 O57 2.299(14)
W17 O78 1.716(14)
W17 O48 1.862(14)
W17 O77 1.917(13)
W17 O50 1.923(15)
W17 O59 1.924(12)
W17 O57 2.384(13)
W18 O53 1.736(16)
W18 O54 1.895(15)
W18 O45 1.902(14)
W18 O50 1.909(14)
W18 O51 1.921(15)
W18 O49 2.396(15)
W19 O52 1.700(15)
W19 O55 1.880(15)
W19 O56 1.910(17)
W19 O46 1.922(13)
W19 O51 1.930(14)
W19 O49 2.333(14)
W20 O66 1.701(15)
W20 O68 1.898(18)
W20 O63 1.942(14)
W20 O67 1.966(12)
W20 O64 1.969(15)
W20 O58 2.371(13)
W21 O62 1.735(14)
W21 O65 1.790(18)
W21 O63 1.911(16)
W21 O55 1.945(15)
W21 O61 1.956(16)
W21 O58 2.333(12)
W22 O60 1.719(16)
W22 O64 1.871(15)
W22 O59 1.893(12)
W22 O54 1.904(15)
W22 O61 1.929(15)
W22 O58 2.379(13)
N1 C42 1.48(4)
N1 H1C 0.9000
N1 H1D 0.9000
N2 C1 1.48(3)
N2 H2C 0.9000
N2 H2D 0.9000
N3 C2 1.58(4)
N3 H3C 0.9000
N3 H3D 0.9000
N4 C4 1.51(3)
N4 H4C 0.9000
N4 H4D 0.9000
N5 C3 1.40(4)
N5 H5A 0.9000
N5 H5B 0.9000
N6 C8 1.35(4)
N6 H6A 0.9000
N6 H6B 0.9000
N7 C41 1.53(5)
N7 H7C 0.9000
N7 H7D 0.9000
N8 C7 1.45(3)
N8 H8C 0.9000
N8 H8D 0.9000
N9 C9 1.55(3)
N9 H9C 0.9000
N9 H9D 0.9000
N10 C10 1.51(3)
N10 H10C 0.9000
N10 H10D 0.9000
N11 C11 1.44(3)
N11 H11C 0.9000
N11 H11D 0.9000
N12 C12 1.50(3)
N12 H12C 0.9000
N12 H12D 0.9000
N13 C14 1.51(3)
N13 H13C 0.9000
N13 H13D 0.9000
N14 C13 1.46(3)
N14 H14C 0.9000
N14 H14D 0.9000
N15 C15 1.45(3)
N15 H15C 0.9000
N15 H15D 0.9000
N16 C16 1.45(3)
N16 H16C 0.9000
N16 H16D 0.9000
N18 C18 1.39(3)
N18 H18C 0.9000
N18 H18D 0.9000
N19 C19 1.45(4)
N19 H19C 0.9000
N19 H19D 0.9000
N20 C43 1.27(4)
N20 H20C 0.9000
N20 H20D 0.9000
N21 C21 1.48(4)
N21 H21C 0.9000
N21 H21D 0.9000
N22 C20 1.41(4)
N22 H22C 0.9000
N22 H22D 0.9000
N23 C22 1.49(4)
N23 H23A 0.9000
N23 H23B 0.9000
N24 C53 1.46(4)
N24 H24A 0.9000
N24 H24B 0.9000
C1 C2 1.44(5)
C1 H1A 0.9700
C1 H1B 0.9700
C2 H2A 0.9700
C2 H2B 0.9700
C3 C4 1.52(4)
C3 H3A 0.9700
C3 H3B 0.9700
C4 H4A 0.9700
C4 H4B 0.9700
C5 O122 1.26(3)
C5 O38 1.26(4)
C5 C23 1.55(3)
C7 C41 1.47(3)
C7 H7A 0.9700
C7 H7B 0.9700
C8 C42 1.41(4)
C8 H8A 0.9700
C8 H8B 0.9700
C9 C10 1.42(4)
C9 H9A 0.9700
C9 H9B 0.9700
C10 H10A 0.9700
C10 H10B 0.9700
C11 C12 1.51(4)
C11 H11A 0.9700
C11 H11B 0.9700
C12 H12A 0.9700
C12 H12B 0.9700
C13 C14 1.46(4)
C13 H13A 0.9700
C13 H13B 0.9700
C14 H14A 0.9700
C14 H14B 0.9700
C15 C16 1.42(4)
C15 H15A 0.9700
C15 H15B 0.9700
C16 H16A 0.9700
C16 H16B 0.9700
C17 C18 1.39(4)
C17 N17 1.50(4)
C17 H17A 0.9700
C17 H17B 0.9700
C18 H18A 0.9700
C18 H18B 0.9700
C19 C43 1.42(6)
C19 H19A 0.9700
C19 H19B 0.9700
C20 C21 1.43(3)
C20 H20A 0.9700
C20 H20B 0.9700
C21 H21A 0.9700
C21 H21B 0.9700
C22 C53 1.46(4)
C22 H22A 0.9700
C22 H22B 0.9700
C23 O82 1.21(2)
C23 O41 1.24(2)
C41 H41A 0.9700
C41 H41B 0.9700
C42 H42A 0.9700
C42 H42B 0.9700
C43 H43A 0.9700
C43 H43B 0.9700
C53 H53A 0.9700
C53 H53B 0.9700
O57 Si1 1.640(14)
O58 Si1 1.603(14)
O73 Si1 1.603(14)
Si1 O49 1.636(16)
N17 H17C 0.9000
N17 H17D 0.9000
